data_2203799
loop_
_publ_author_name
'Hui Wu'
'Jun Zhou'
'Huizhen Yu'
'Leilei Lu'
'Zhou Xu'
'Yu Wan'
'Daqing Shi'

_publ_section_title
;
 Tetraaquaphenanthrolinemanganese(II) sulfate dihydrate
;
_journal_issue 6
_journal_name_full 'Acta Crystallographica Section E'
_journal_page_first m822
_journal_page_last m824
_journal_paper_doi 10.1107/S1600536804011602
_journal_volume 60
_journal_year 2004
_chemical_formula_iupac '[Mn (C12 H8 N2) (H2 O)4] S O4, 2H2 O'
_chemical_formula_moiety 'C12 H16 Mn N2 O4 2+, O4 S 2-, (H2 O)2'
_chemical_formula_sum 'C12 H20 Mn N2 O10 S'
_chemical_formula_weight 439.30
_chemical_name_systematic
;
Tetraaquaphenanthrolinemanganese(II) sulfate dihydrate
;
_space_group_IT_number 61
_symmetry_cell_setting orthorhombic
_symmetry_space_group_name_Hall '-P 2ac 2ab'
_symmetry_space_group_name_H-M 'P b c a'
_atom_sites_solution_hydrogens geom
_atom_sites_solution_primary direct
_atom_sites_solution_secondary difmap
_cell_angle_alpha 90.00
_cell_angle_beta 90.00
_cell_angle_gamma 90.00
_cell_formula_units_Z 8
_cell_length_a 8.8770(10)
_cell_length_b 18.508(3)
_cell_length_c 22.098(3)
_cell_measurement_reflns_used 31
_cell_measurement_temperature 295(2)
_cell_measurement_theta_max 13.63
_cell_measurement_theta_min 4.13
_cell_volume 3630.6(9)
_computing_cell_refinement XSCANS
_computing_data_collection 'XSCANS (Siemens, 1994)'
_computing_data_reduction 'SHELXTL (Sheldrick, 1997)'
_computing_molecular_graphics SHELXTL
_computing_publication_material SHELXTL
_computing_structure_refinement SHELXTL
_computing_structure_solution SHELXTL
_diffrn_ambient_temperature 295(2)
_diffrn_measured_fraction_theta_full 1.000
_diffrn_measured_fraction_theta_max 1.000
_diffrn_measurement_device_type 'Siemens P4'
_diffrn_measurement_method \w
_diffrn_radiation_monochromator graphite
_diffrn_radiation_source 'normal-focus sealed tube'
_diffrn_radiation_type MoK\a
_diffrn_radiation_wavelength 0.71073
_diffrn_reflns_av_R_equivalents 0.0373
_diffrn_reflns_av_sigmaI/netI 0.0475
_diffrn_reflns_limit_h_max 10
_diffrn_reflns_limit_h_min 0
_diffrn_reflns_limit_k_max 22
_diffrn_reflns_limit_k_min 0
_diffrn_reflns_limit_l_max 27
_diffrn_reflns_limit_l_min -1
_diffrn_reflns_number 4394
_diffrn_reflns_theta_full 25.99
_diffrn_reflns_theta_max 25.99
_diffrn_reflns_theta_min 1.84
_diffrn_standards_decay_% 7.50
_diffrn_standards_interval_count 97
_diffrn_standards_number 3
_exptl_absorpt_coefficient_mu 0.896
_exptl_absorpt_correction_T_max 0.699
_exptl_absorpt_correction_T_min 0.608
_exptl_absorpt_correction_type psi-scan
_exptl_absorpt_process_details '(North et al., 1968)'
_exptl_crystal_colour yellow
_exptl_crystal_density_diffrn 1.607
_exptl_crystal_density_method 'not measured'
_exptl_crystal_description prism
_exptl_crystal_F_000 1816.0
_exptl_crystal_size_max 0.56
_exptl_crystal_size_mid 0.44
_exptl_crystal_size_min 0.40
_refine_diff_density_max 0.229
_refine_diff_density_min -0.288
_refine_ls_extinction_coef 0.0076(3)
_refine_ls_extinction_method SHELXL97
_refine_ls_goodness_of_fit_ref 0.892
_refine_ls_hydrogen_treatment mixed
_refine_ls_matrix_type full
_refine_ls_number_parameters 284
_refine_ls_number_reflns 3568
_refine_ls_number_restraints 18
_refine_ls_restrained_S_all 0.891
_refine_ls_R_factor_all 0.0510
_refine_ls_R_factor_gt 0.0311
_refine_ls_shift/su_max 0.001
_refine_ls_shift/su_mean 0.000
_refine_ls_structure_factor_coef Fsqd
_refine_ls_weighting_details 'calc w = 1/[\s^2^(Fo^2^)+(0.0341P)^2^] where P = (Fo^2^+2Fc^2^)/3'
_refine_ls_weighting_scheme calc
_refine_ls_wR_factor_gt 0.0653
_refine_ls_wR_factor_ref 0.0692
_reflns_number_gt 2501
_reflns_number_total 3568
_reflns_threshold_expression I>2\s(I)
_cod_data_source_file ob6367.cif
_cod_data_source_block I
_cod_depositor_comments
;
The following automatic conversions were performed:
'_symmetry_cell_setting' value 'Orthorhombic' changed to 'orthorhombic'
according to '/home/saulius/struct/CIF-dictionaries/cif_core.dic'
dictionary named 'cif_core.dic' version 2.4.1 from 2010-06-29.

Automatic conversion script
Id: cif_fix_enum 1527 2010-12-29 10:47:43Z saulius 

The following automatic conversions were performed:

'_symmetry_cell_setting' value 'Orthorhombic' changed to
'orthorhombic' according to
/home/saulius/struct/CIF-dictionaries/cif_core.dic dictionary named
'cif_core.dic' version 2.4.1 from 2010-06-29.

Automatic conversion script
Id: cif_fix_values 1715 2011-07-08 13:25:40Z adriana 
;
_cod_database_code 2203799
_cod_database_fobs_code 2203799

loop_
_symmetry_equiv_pos_as_xyz
'x, y, z'
'-x+1/2, -y, z+1/2'
'-x, y+1/2, -z+1/2'
'x+1/2, -y+1/2, -z'
'-x, -y, -z'
'x-1/2, y, -z-1/2'
'x, -y-1/2, z-1/2'
'-x-1/2, y-1/2, z'

loop_
_atom_site_label
_atom_site_fract_x
_atom_site_fract_y
_atom_site_fract_z
_atom_site_U_iso_or_equiv
_atom_site_adp_type
_atom_site_calc_flag
_atom_site_refinement_flags
_atom_site_occupancy
_atom_site_type_symbol
Mn 0.36579(4) 0.411978(17) 0.414764(15) 0.02919(11) Uani d . 1 Mn
S 0.08884(6) 0.65596(3) 0.46790(3) 0.03150(15) Uani d . 1 S
O1 0.2157(2) 0.32103(8) 0.42482(8) 0.0376(4) Uani d D 1 O
O2 0.23617(19) 0.46317(9) 0.48810(9) 0.0409(4) Uani d D 1 O
O3 0.5136(2) 0.50550(9) 0.42458(9) 0.0405(4) Uani d D 1 O
O4 0.5248(2) 0.35400(9) 0.47004(9) 0.0437(4) Uani d D 1 O
O5 0.4450(2) 0.63036(9) 0.36978(9) 0.0481(5) Uani d D 1 O
O6 0.7041(2) 0.70377(13) 0.40313(10) 0.0585(5) Uani d D 1 O
O7 0.17135(18) 0.68761(8) 0.41684(8) 0.0421(4) Uani d . 1 O
O8 0.04059(18) 0.71413(8) 0.50961(8) 0.0430(4) Uani d . 1 O
O9 -0.04452(17) 0.61715(9) 0.44576(8) 0.0445(4) Uani d . 1 O
O10 0.18736(18) 0.60551(8) 0.50068(8) 0.0461(5) Uani d . 1 O
N1 0.2610(2) 0.47053(10) 0.33601(9) 0.0353(5) Uani d . 1 N
N2 0.4530(2) 0.35775(10) 0.32930(9) 0.0356(5) Uani d . 1 N
C1 0.1689(3) 0.52690(13) 0.33923(13) 0.0488(7) Uani d . 1 C
H1 0.1370 0.5424 0.3772 0.059 Uiso calc R 1 H
C2 0.1178(3) 0.56410(16) 0.28791(16) 0.0663(9) Uani d . 1 C
H2 0.0551 0.6041 0.2918 0.080 Uiso calc R 1 H
C3 0.1618(4) 0.54040(18) 0.23224(16) 0.0698(10) Uani d . 1 C
H3 0.1287 0.5644 0.1977 0.084 Uiso calc R 1 H
C4 0.2556(3) 0.48064(16) 0.22658(12) 0.0527(7) Uani d . 1 C
C5 0.3034(4) 0.4515(2) 0.16958(13) 0.0690(10) Uani d . 1 C
H5 0.2713 0.4734 0.1339 0.083 Uiso calc R 1 H
C6 0.3933(3) 0.3936(2) 0.16666(13) 0.0707(10) Uani d . 1 C
H6 0.4208 0.3755 0.1290 0.085 Uiso calc R 1 H
C7 0.4477(3) 0.35897(16) 0.21967(12) 0.0494(7) Uani d . 1 C
C8 0.5416(3) 0.29828(17) 0.21971(15) 0.0638(9) Uani d . 1 C
H8 0.5712 0.2778 0.1832 0.077 Uiso calc R 1 H
C9 0.5895(3) 0.26940(16) 0.27201(15) 0.0612(8) Uani d . 1 C
H9 0.6522 0.2291 0.2720 0.073 Uiso calc R 1 H
C10 0.5434(3) 0.30104(14) 0.32658(13) 0.0487(7) Uani d . 1 C
H10 0.5781 0.2812 0.3626 0.058 Uiso calc R 1 H
C11 0.4044(3) 0.38674(13) 0.27672(11) 0.0356(6) Uani d . 1 C
C12 0.3054(3) 0.44759(13) 0.28015(11) 0.0367(6) Uani d . 1 C
H1A 0.258(2) 0.2821(8) 0.4202(11) 0.053(8) Uiso d D 1 H
H1B 0.141(2) 0.3146(13) 0.4459(11) 0.071(11) Uiso d D 1 H
H2A 0.216(3) 0.5068(6) 0.4881(15) 0.113(14) Uiso d D 1 H
H2B 0.168(2) 0.4421(11) 0.5066(11) 0.060(9) Uiso d D 1 H
H3A 0.485(3) 0.5425(9) 0.4083(11) 0.067(10) Uiso d D 1 H
H3B 0.578(2) 0.5142(12) 0.4498(8) 0.048(9) Uiso d D 1 H
H4A 0.6128(14) 0.3664(12) 0.4752(12) 0.058(9) Uiso d D 1 H
H4B 0.515(3) 0.3126(7) 0.4819(13) 0.070(10) Uiso d D 1 H
H5A 0.5160(15) 0.6566(10) 0.3790(10) 0.034(7) Uiso d D 1 H
H5B 0.3675(14) 0.6486(11) 0.3838(11) 0.049(8) Uiso d D 1 H
H6A 0.775(2) 0.6790(14) 0.4139(13) 0.084(13) Uiso d D 1 H
H6B 0.681(4) 0.7325(16) 0.4297(12) 0.131(19) Uiso d D 1 H

loop_
_atom_site_aniso_label
_atom_site_aniso_U_11
_atom_site_aniso_U_22
_atom_site_aniso_U_33
_atom_site_aniso_U_12
_atom_site_aniso_U_13
_atom_site_aniso_U_23
Mn 0.0331(2) 0.02436(17) 0.03011(19) 0.00109(15) -0.00059(16) 0.00090(16)
S 0.0270(3) 0.0208(3) 0.0467(4) -0.0001(2) 0.0059(3) 0.0008(3)
O1 0.0350(10) 0.0249(9) 0.0527(12) 0.0023(8) 0.0067(9) 0.0013(8)
O2 0.0433(11) 0.0265(9) 0.0527(11) -0.0008(8) 0.0163(9) 0.0000(9)
O3 0.0416(11) 0.0323(9) 0.0476(12) -0.0068(8) -0.0087(9) 0.0027(9)
O4 0.0376(10) 0.0323(10) 0.0610(12) -0.0048(8) -0.0152(10) 0.0147(9)
O5 0.0427(11) 0.0388(10) 0.0628(13) -0.0013(10) 0.0115(11) -0.0037(10)
O6 0.0464(13) 0.0612(13) 0.0679(15) -0.0023(11) -0.0024(11) 0.0015(12)
O7 0.0439(10) 0.0285(8) 0.0540(11) -0.0077(8) 0.0172(9) -0.0017(8)
O8 0.0475(10) 0.0269(8) 0.0545(11) 0.0053(8) 0.0156(9) -0.0045(8)
O9 0.0336(10) 0.0407(9) 0.0594(11) -0.0107(8) 0.0014(9) 0.0012(9)
O10 0.0405(10) 0.0263(8) 0.0716(13) 0.0049(7) -0.0078(9) 0.0036(9)
N1 0.0356(11) 0.0299(10) 0.0404(12) -0.0005(9) -0.0068(10) 0.0017(9)
N2 0.0337(11) 0.0360(11) 0.0371(11) -0.0012(9) 0.0032(9) -0.0026(9)
C1 0.0490(16) 0.0364(14) 0.0609(19) 0.0043(13) -0.0129(14) 0.0019(13)
C2 0.0549(19) 0.0476(16) 0.096(3) 0.0067(15) -0.030(2) 0.0150(18)
C3 0.063(2) 0.077(2) 0.069(2) -0.0112(18) -0.0317(19) 0.0327(19)
C4 0.0411(15) 0.0674(18) 0.0496(17) -0.0133(15) -0.0166(14) 0.0169(16)
C5 0.062(2) 0.111(3) 0.0332(17) -0.019(2) -0.0128(16) 0.0149(18)
C6 0.059(2) 0.117(3) 0.0359(17) -0.026(2) 0.0043(16) -0.0065(19)
C7 0.0418(16) 0.0711(19) 0.0354(15) -0.0229(15) 0.0043(13) -0.0090(14)
C8 0.061(2) 0.068(2) 0.062(2) -0.0134(17) 0.0210(17) -0.0325(18)
C9 0.0575(19) 0.0514(17) 0.075(2) 0.0002(15) 0.0189(18) -0.0168(17)
C10 0.0475(16) 0.0431(15) 0.0555(17) 0.0066(13) 0.0060(14) -0.0031(14)
C11 0.0288(12) 0.0434(13) 0.0347(13) -0.0125(11) 0.0012(11) -0.0024(11)
C12 0.0320(13) 0.0448(14) 0.0333(14) -0.0137(12) -0.0079(11) 0.0062(12)

loop_
_atom_type_symbol
_atom_type_description
_atom_type_scat_dispersion_real
_atom_type_scat_dispersion_imag
_atom_type_scat_source
C C 0.0033 0.0016 'International Tables Vol C Tables 4.2.6.8 and 6.1.1.4'
H H 0.0000 0.0000 'International Tables Vol C Tables 4.2.6.8 and 6.1.1.4'
N N 0.0061 0.0033 'International Tables Vol C Tables 4.2.6.8 and 6.1.1.4'
O O 0.0106 0.0060 'International Tables Vol C Tables 4.2.6.8 and 6.1.1.4'
Cl Cl 0.1484 0.1585 'International Tables Vol C Tables 4.2.6.8 and 6.1.1.4'

loop_
_geom_angle_atom_site_label_1
_geom_angle_atom_site_label_2
_geom_angle_atom_site_label_3
_geom_angle
_geom_angle_publ_flag
O4 Mn O1 87.56(7) yes
O4 Mn O3 86.83(7) yes
O1 Mn O3 168.33(7) yes
O4 Mn O2 98.01(8) yes
O1 Mn O2 86.40(7) yes
O3 Mn O2 84.25(7) yes
O4 Mn N1 161.69(8) yes
O1 Mn N1 101.53(7) yes
O3 Mn N1 86.76(7) yes
O2 Mn N1 98.39(7) yes
O4 Mn N2 91.60(8) yes
O1 Mn N2 87.22(7) yes
O3 Mn N2 103.16(7) yes
O2 Mn N2 168.22(7) yes
N1 Mn N2 73.22(7) yes
O7 S O9 109.97(10) ?
O7 S O10 109.60(10) ?
O9 S O10 109.44(9) ?
O7 S O8 109.45(9) no
O9 S O8 109.26(10) no
O10 S O8 109.10(10) no
Mn O1 H1A 113.1(16) no
Mn O1 H1B 132.2(18) no
H1A O1 H1B 108.3(15) no
Mn O2 H2A 122(2) no
Mn O2 H2B 122.8(18) no
H2A O2 H2B 107.7(15) no
Mn O3 H3A 116.0(17) no
Mn O3 H3B 130.2(16) no
H3A O3 H3B 110.7(16) no
Mn O4 H4A 124.2(17) no
Mn O4 H4B 125.7(17) no
H4A O4 H4B 108.5(15) no
H5A O5 H5B 107.6(14) no
H6A O6 H6B 110.4(17) no
C1 N1 C12 118.1(2) no
C1 N1 Mn 126.26(18) no
C12 N1 Mn 115.49(15) no
C10 N2 C11 118.0(2) no
C10 N2 Mn 126.47(18) no
C11 N2 Mn 115.47(15) no
N1 C1 C2 122.8(3) no
N1 C1 H1 118.6 no
C2 C1 H1 118.6 no
C3 C2 C1 118.6(3) no
C3 C2 H2 120.7 no
C1 C2 H2 120.7 no
C2 C3 C4 120.6(3) no
C2 C3 H3 119.7 no
C4 C3 H3 119.7 no
C3 C4 C12 117.4(3) no
C3 C4 C5 123.7(3) no
C12 C4 C5 118.9(3) no
C6 C5 C4 121.3(3) no
C6 C5 H5 119.3 no
C4 C5 H5 119.3 no
C5 C6 C7 121.6(3) no
C5 C6 H6 119.2 no
C7 C6 H6 119.2 no
C8 C7 C11 116.9(3) no
C8 C7 C6 124.4(3) no
C11 C7 C6 118.6(3) no
C9 C8 C7 120.6(3) no
C9 C8 H8 119.7 no
C7 C8 H8 119.7 no
C8 C9 C10 118.8(3) no
C8 C9 H9 120.6 no
C10 C9 H9 120.6 no
N2 C10 C9 123.2(3) no
N2 C10 H10 118.4 no
C9 C10 H10 118.4 no
N2 C11 C7 122.4(2) no
N2 C11 C12 117.6(2) no
C7 C11 C12 120.0(2) no
N1 C12 C4 122.4(2) no
N1 C12 C11 118.1(2) no
C4 C12 C11 119.5(2) no

loop_
_geom_bond_atom_site_label_1
_geom_bond_atom_site_label_2
_geom_bond_distance
_geom_bond_publ_flag
Mn O4 2.1530(16) yes
Mn O1 2.1580(16) yes
Mn O3 2.1829(17) yes
Mn O2 2.2018(17) yes
Mn N1 2.2513(19) yes
Mn N2 2.2747(19) yes
S O7 1.4672(16) no
S O9 1.4686(16) no
S O10 1.4703(16) no
S O8 1.4805(16) no
O1 H1A 0.818(9) no
O1 H1B 0.823(9) no
O2 H2A 0.826(10) no
O2 H2B 0.829(9) no
O3 H3A 0.813(9) no
O3 H3B 0.814(9) no
O4 H4A 0.823(9) no
O4 H4B 0.815(9) no
O5 H5A 0.822(9) no
O5 H5B 0.827(9) no
O6 H6A 0.816(10) no
O6 H6B 0.818(10) no
N1 C1 1.327(3) no
N1 C12 1.364(3) no
N2 C10 1.322(3) no
N2 C11 1.351(3) no
C1 C2 1.402(4) no
C1 H1 0.9300 no
C2 C3 1.363(4) no
C2 H2 0.9300 no
C3 C4 1.390(4) no
C3 H3 0.9300 no
C4 C12 1.404(3) no
C4 C5 1.434(4) no
C5 C6 1.339(4) no
C5 H5 0.9300 no
C6 C7 1.420(4) no
C6 H6 0.9300 no
C7 C8 1.399(4) no
C7 C11 1.415(3) no
C8 C9 1.342(4) no
C8 H8 0.9300 no
C9 C10 1.402(4) no
C9 H9 0.9300 no
C10 H10 0.9300 no
C11 C12 1.430(3) no

loop_
_geom_hbond_atom_site_label_D
_geom_hbond_atom_site_label_H
_geom_hbond_atom_site_label_A
_geom_hbond_site_symmetry_A
_geom_hbond_distance_DH
_geom_hbond_distance_HA
_geom_hbond_distance_DA
_geom_hbond_angle_DHA
O1 H1A O7 8_655 0.818(9) 1.860(11) 2.671(2) 171(2)
O1 H1B O8 5_566 0.823(9) 1.958(11) 2.775(2) 172(3)
O2 H2B O9 5_566 0.829(9) 1.873(10) 2.691(2) 169(3)
O2 H2A O10 . 0.826(10) 1.866(12) 2.684(2) 171(4)
O3 H3A O5 . 0.813(9) 1.870(11) 2.679(3) 173(3)
O3 H3B O2 5_666 0.814(9) 2.187(10) 2.999(3) 175(2)
O4 H4B O8 8_655 0.815(9) 1.985(9) 2.793(2) 171(2)
O4 H4A O10 5_666 0.823(9) 1.924(11) 2.740(2) 172(3)
O5 H5A O6 . 0.822(9) 1.958(10) 2.771(3) 170(2)
O5 H5B O7 . 0.827(9) 2.021(9) 2.847(2) 176(2)
O6 H6B O8 4_566 0.818(10) 2.080(16) 2.852(3) 157(4)
O6 H6A O9 1_655 0.816(10) 2.090(10) 2.905(3) 177(3)

loop_
_geom_torsion_atom_site_label_1
_geom_torsion_atom_site_label_2
_geom_torsion_atom_site_label_3
_geom_torsion_atom_site_label_4
_geom_torsion
_geom_torsion_publ_flag
O4 Mn N1 C1 -143.5(2) ?
O1 Mn N1 C1 97.9(2) ?
O3 Mn N1 C1 -73.8(2) ?
O2 Mn N1 C1 9.9(2) ?
N2 Mn N1 C1 -178.6(2) ?
O4 Mn N1 C12 32.3(3) ?
O1 Mn N1 C12 -86.31(16) ?
O3 Mn N1 C12 101.98(16) ?
O2 Mn N1 C12 -174.32(16) ?
N2 Mn N1 C12 -2.81(15) ?
O4 Mn N2 C10 12.73(19) ?
O1 Mn N2 C10 -74.75(19) ?
O3 Mn N2 C10 99.85(19) ?
O2 Mn N2 C10 -132.1(3) ?
N1 Mn N2 C10 -177.7(2) ?
O4 Mn N2 C11 -168.28(16) ?
O1 Mn N2 C11 104.24(16) ?
O3 Mn N2 C11 -81.16(16) ?
O2 Mn N2 C11 46.9(4) ?
N1 Mn N2 C11 1.31(15) ?
C12 N1 C1 C2 -0.9(4) no
Mn N1 C1 C2 174.7(2) no
N1 C1 C2 C3 1.5(4) no
C1 C2 C3 C4 -0.1(5) no
C2 C3 C4 C12 -1.7(4) no
C2 C3 C4 C5 178.4(3) no
C3 C4 C5 C6 -179.6(3) no
C12 C4 C5 C6 0.4(4) no
C4 C5 C6 C7 -1.1(5) no
C5 C6 C7 C8 179.9(3) no
C5 C6 C7 C11 0.3(4) no
C11 C7 C8 C9 -1.2(4) no
C6 C7 C8 C9 179.2(3) no
C7 C8 C9 C10 0.1(4) no
C11 N2 C10 C9 -0.6(4) no
Mn N2 C10 C9 178.3(2) no
C8 C9 C10 N2 0.9(4) no
C10 N2 C11 C7 -0.5(3) no
Mn N2 C11 C7 -179.63(17) no
C10 N2 C11 C12 179.4(2) no
Mn N2 C11 C12 0.3(3) no
C8 C7 C11 N2 1.5(4) no
C6 C7 C11 N2 -178.9(2) no
C8 C7 C11 C12 -178.5(2) no
C6 C7 C11 C12 1.2(4) no
C1 N1 C12 C4 -1.0(3) no
Mn N1 C12 C4 -177.12(18) no
C1 N1 C12 C11 -179.9(2) no
Mn N1 C12 C11 4.0(3) no
C3 C4 C12 N1 2.3(4) no
C5 C4 C12 N1 -177.7(2) no
C3 C4 C12 C11 -178.9(2) no
C5 C4 C12 C11 1.1(4) no
N2 C11 C12 N1 -2.9(3) yes
C7 C11 C12 N1 177.0(2) no
N2 C11 C12 C4 178.2(2) no
C7 C11 C12 C4 -1.9(3) yes
